data_2229343
loop_
_publ_author_name
'Li, Liuzhong'
'White, Peter S.'
'Hao, Aiyou'

_publ_section_title
;
 Acetonitrile[2-(1-{bis[2,4,6-tris(trifluoromethyl)phenyl]phosphanyloxy}-1-methylethyl)pyridine]methylpalladium(II)
 hexafluoridoantimonate dichloromethane hemisolvate
;
_journal_coeditor_code CV5026
_journal_issue 3
_journal_name_full 'Acta Crystallographica Section E'
_journal_page_first m365
_journal_paper_doi 10.1107/S1600536811005277
_journal_volume 67
_journal_year 2011
_chemical_formula_iupac '[Pd (C H3) (C26 H14 F18 N O P) (C2 H3 N)] [Sb F6], 0.5C H2 Cl2'
_chemical_formula_moiety 'C29 H20 F18 N2 O P Pd +, Sb F6 -, 0.5(C H2 Cl2)'
_chemical_formula_sum 'C29.5 H21 Cl F24 N2 O P Pd Sb'
_chemical_formula_weight 1170.05
_chemical_name_systematic
;
Acetonitrile[2-(1-{bis[2,4,6-tris(trifluoromethyl)phenyl]phosphanyloxy}-
1-methylethyl)pyridine]methylpalladium(II) hexafluoridoantimonate
dichloromethane hemisolvate
;
_space_group_IT_number 2
_symmetry_cell_setting triclinic
_symmetry_space_group_name_Hall '-P 1'
_symmetry_space_group_name_H-M 'P -1'
_atom_sites_solution_hydrogens geom
_atom_sites_solution_primary direct
_atom_sites_solution_secondary difmap
_audit_creation_method SHELXL-97
_cell_angle_alpha 79.166(8)
_cell_angle_beta 80.147(8)
_cell_angle_gamma 78.266(8)
_cell_formula_units_Z 2
_cell_length_a 8.8635(8)
_cell_length_b 12.1336(12)
_cell_length_c 19.107(2)
_cell_measurement_reflns_used 3085
_cell_measurement_temperature 100(2)
_cell_measurement_theta_max 66.33
_cell_measurement_theta_min 2.38
_cell_volume 1957.1(3)
_computing_cell_refinement 'SAINT (Bruker, 2007)'
_computing_data_collection 'APEX2 (Bruker, 2007)'
_computing_data_reduction 'SAINT (Bruker, 2007)'
_computing_molecular_graphics 'SHELXTL (Sheldrick, 2008)'
_computing_publication_material 'SHELXTL (Sheldrick, 2008)'
_computing_structure_refinement 'SHELXL97 (Sheldrick, 2008)'
_computing_structure_solution 'SHELXS97 (Sheldrick, 2008)'
_diffrn_ambient_temperature 100(2)
_diffrn_measured_fraction_theta_full 0.899
_diffrn_measured_fraction_theta_max 0.886
_diffrn_measurement_device_type 'Bruker APEXII CCD'
_diffrn_measurement_method '\f and \w'
_diffrn_radiation_monochromator graphite
_diffrn_radiation_source 'fine-focus sealed tube'
_diffrn_radiation_type CuK\a
_diffrn_radiation_wavelength 1.54178
_diffrn_reflns_av_R_equivalents 0.0519
_diffrn_reflns_av_sigmaI/netI 0.0703
_diffrn_reflns_limit_h_max 10
_diffrn_reflns_limit_h_min -10
_diffrn_reflns_limit_k_max 13
_diffrn_reflns_limit_k_min -14
_diffrn_reflns_limit_l_max 22
_diffrn_reflns_limit_l_min -22
_diffrn_reflns_number 12653
_diffrn_reflns_theta_full 66.50
_diffrn_reflns_theta_max 67.27
_diffrn_reflns_theta_min 2.38
_exptl_absorpt_coefficient_mu 11.556
_exptl_absorpt_correction_T_max 0.5957
_exptl_absorpt_correction_T_min 0.2760
_exptl_absorpt_correction_type numerical
_exptl_absorpt_process_details '(SADABS; Bruker, 2007)'
_exptl_crystal_colour colourless
_exptl_crystal_density_diffrn 1.985
_exptl_crystal_density_method 'not measured'
_exptl_crystal_description prism
_exptl_crystal_F_000 1130
_exptl_crystal_size_max 0.15
_exptl_crystal_size_mid 0.10
_exptl_crystal_size_min 0.05
_refine_diff_density_max 2.344
_refine_diff_density_min -0.952
_refine_ls_extinction_method none
_refine_ls_goodness_of_fit_ref 1.019
_refine_ls_hydrogen_treatment constr
_refine_ls_matrix_type full
_refine_ls_number_parameters 590
_refine_ls_number_reflns 6232
_refine_ls_number_restraints 63
_refine_ls_restrained_S_all 1.027
_refine_ls_R_factor_all 0.0863
_refine_ls_R_factor_gt 0.0664
_refine_ls_shift/su_max 0.000
_refine_ls_shift/su_mean 0.000
_refine_ls_structure_factor_coef Fsqd
_refine_ls_weighting_details 'calc w=1/[\s^2^(Fo^2^)+(0.1096P)^2^+11.4198P] where P=(Fo^2^+2Fc^2^)/3'
_refine_ls_weighting_scheme calc
_refine_ls_wR_factor_gt 0.1758
_refine_ls_wR_factor_ref 0.1914
_reflns_number_gt 4802
_reflns_number_total 6232
_reflns_threshold_expression I>2sigma(I)
_cod_data_source_file cv5026.cif
_cod_data_source_block I
_cod_original_cell_volume 1957.2(3)
_cod_original_formula_sum 'C29.50 H21 Cl F24 N2 O P Pd Sb'
_cod_database_code 2229343
_cod_database_fobs_code 2229343

loop_
_symmetry_equiv_pos_as_xyz
'x, y, z'
'-x, -y, -z'

loop_
_atom_site_type_symbol
_atom_site_label
_atom_site_fract_x
_atom_site_fract_y
_atom_site_fract_z
_atom_site_U_iso_or_equiv
_atom_site_adp_type
_atom_site_calc_flag
_atom_site_refinement_flags
_atom_site_occupancy
_atom_site_disorder_assembly
_atom_site_disorder_group
Pd Pd1 0.39331(7) 0.28306(5) 0.20297(4) 0.0287(2) Uani d . 1 . .
P P1 0.2317(2) 0.17257(18) 0.26378(12) 0.0271(5) Uani d . 1 . .
C C1 0.3238(12) 0.3978(8) 0.2736(5) 0.038(2) Uani d . 1 . .
H H1A 0.4154 0.4136 0.2896 0.058 Uiso calc R 1 . .
H H1B 0.2561 0.3658 0.3153 0.058 Uiso calc R 1 . .
H H1C 0.2668 0.4687 0.2496 0.058 Uiso calc R 1 . .
C C3 0.5856(11) 0.4644(8) 0.1041(6) 0.035(2) Uani d . 1 . .
C C4 0.6566(13) 0.5542(9) 0.0576(6) 0.044(2) Uani d . 1 . .
H H4A 0.5830 0.6265 0.0569 0.066 Uiso calc R 1 . .
H H4B 0.6842 0.5357 0.0087 0.066 Uiso calc R 1 . .
H H4C 0.7507 0.5612 0.0757 0.066 Uiso calc R 1 . .
N N5 0.5278(9) 0.3961(7) 0.1395(4) 0.0329(17) Uani d . 1 . .
O O6 0.1387(7) 0.1455(5) 0.2067(3) 0.0279(13) Uani d . 1 . .
C C7 0.2062(10) 0.1351(8) 0.1295(5) 0.0293(19) Uani d . 1 . .
C C8 0.3807(10) 0.0855(8) 0.1224(5) 0.0290(19) Uani d . 1 . .
N N9 0.4740(9) 0.1537(7) 0.1327(4) 0.0301(16) Uani d . 1 . .
C C10 0.1082(11) 0.0593(9) 0.1097(5) 0.035(2) Uani d . 1 . .
H H10A -0.0023 0.0895 0.1227 0.052 Uiso calc R 1 . .
H H10B 0.1336 -0.0182 0.1358 0.052 Uiso calc R 1 . .
H H10C 0.1302 0.0578 0.0578 0.052 Uiso calc R 1 . .
C C11 0.1809(11) 0.2512(8) 0.0820(5) 0.034(2) Uani d . 1 . .
H H11A 0.2297 0.2440 0.0326 0.052 Uiso calc R 1 . .
H H11B 0.2277 0.3047 0.1003 0.052 Uiso calc R 1 . .
H H11C 0.0691 0.2796 0.0825 0.052 Uiso calc R 1 . .
C C12 0.6264(10) 0.1235(8) 0.1163(5) 0.0307(19) Uani d . 1 . .
H H12 0.6913 0.1744 0.1209 0.037 Uiso calc R 1 . .
C C13 0.6963(11) 0.0210(9) 0.0926(5) 0.037(2) Uani d . 1 . .
H H13 0.8062 0.0018 0.0815 0.045 Uiso calc R 1 . .
C C14 0.6010(12) -0.0513(9) 0.0857(5) 0.038(2) Uani d . 1 . .
H H14 0.6443 -0.1237 0.0719 0.046 Uiso calc R 1 . .
C C15 0.4404(12) -0.0178(8) 0.0991(5) 0.036(2) Uani d . 1 . .
H H15 0.3727 -0.0652 0.0923 0.044 Uiso calc R 1 . .
C C16 0.0614(11) 0.2221(7) 0.3317(5) 0.032(2) Uani d . 1 . .
C C17 0.0542(11) 0.1885(8) 0.4067(5) 0.032(2) Uani d . 1 . .
C C18 -0.0813(12) 0.2128(8) 0.4534(6) 0.038(2) Uani d . 1 . .
H H18 -0.0823 0.1875 0.5037 0.045 Uiso calc R 1 . .
C C19 -0.2166(12) 0.2743(9) 0.4271(6) 0.040(2) Uani d . 1 . .
C C20 -0.2084(11) 0.3147(8) 0.3550(6) 0.036(2) Uani d . 1 . .
H H20 -0.2984 0.3604 0.3372 0.043 Uiso calc R 1 . .
C C21 -0.0762(11) 0.2923(8) 0.3076(6) 0.034(2) Uani d . 1 . .
C C22 0.1891(12) 0.1192(9) 0.4428(6) 0.039(2) Uani d . 1 . .
C C23 -0.3671(13) 0.2958(11) 0.4782(6) 0.049(3) Uani d U 1 . .
C C24 -0.0904(11) 0.3491(8) 0.2309(6) 0.037(2) Uani d . 1 . .
F F25 0.1962(7) 0.0064(5) 0.4459(3) 0.0479(15) Uani d . 1 . .
F F26 0.3246(6) 0.1442(5) 0.4090(3) 0.0425(13) Uani d . 1 . .
F F27 0.1776(8) 0.1381(6) 0.5101(3) 0.0548(17) Uani d . 1 . .
F F28 -0.346(2) 0.323(2) 0.5373(11) 0.081(5) Uani d PU 0.50 . .
F F29 -0.4321(18) 0.1986(15) 0.4936(10) 0.068(4) Uani d PU 0.50 . .
F F30 -0.4754(19) 0.3697(17) 0.4483(9) 0.070(4) Uani d PU 0.50 . .
F F28A -0.354(2) 0.2539(18) 0.5459(9) 0.072(5) Uani d PU 0.50 . .
F F29A -0.476(3) 0.263(3) 0.4619(14) 0.103(7) Uani d PU 0.50 . .
F F30A -0.411(2) 0.4029(17) 0.4800(12) 0.091(6) Uani d PU 0.50 . .
F F31 -0.1953(7) 0.4478(5) 0.2306(3) 0.0470(15) Uani d . 1 . .
F F32 -0.1387(7) 0.2859(5) 0.1925(3) 0.0404(13) Uani d . 1 . .
F F33 0.0422(6) 0.3815(5) 0.1958(3) 0.0382(12) Uani d . 1 . .
C C34 0.3269(10) 0.0207(8) 0.2948(5) 0.0274(18) Uani d . 1 . .
C C35 0.4889(11) -0.0100(8) 0.2957(5) 0.033(2) Uani d . 1 . .
C C36 0.5675(12) -0.1170(9) 0.2856(5) 0.041(2) Uani d . 1 . .
H H36 0.6771 -0.1342 0.2851 0.049 Uiso calc R 1 . .
C C37 0.4903(13) -0.1995(8) 0.2763(6) 0.043(3) Uani d . 1 . .
C C38 0.3305(13) -0.1775(9) 0.2834(6) 0.041(2) Uani d . 1 . .
H H38 0.2757 -0.2360 0.2811 0.049 Uiso calc R 1 . .
C C39 0.2482(12) -0.0697(8) 0.2941(5) 0.035(2) Uani d . 1 . .
C C40 0.5991(11) 0.0602(9) 0.3100(6) 0.039(2) Uani d . 1 . .
C C41 0.5765(16) -0.3156(10) 0.2601(8) 0.060(4) Uani d . 1 . .
C C42 0.0767(12) -0.0694(8) 0.3098(5) 0.037(2) Uani d . 1 . .
F F43 0.5466(7) 0.1693(5) 0.3180(3) 0.0430(13) Uani d . 1 . .
F F44 0.7231(7) 0.0620(6) 0.2587(3) 0.0486(15) Uani d . 1 . .
F F45 0.6537(7) 0.0103(6) 0.3723(3) 0.0490(15) Uani d . 1 . .
F F46 0.7237(11) -0.3168(7) 0.2408(8) 0.121(5) Uani d . 1 . .
F F47 0.5548(11) -0.3967(6) 0.3154(5) 0.080(3) Uani d . 1 . .
F F48 0.5253(16) -0.3471(8) 0.2071(6) 0.114(4) Uani d . 1 . .
F F49 0.0470(7) -0.1512(5) 0.3669(3) 0.0488(15) Uani d . 1 . .
F F50 0.0170(7) -0.0935(5) 0.2562(3) 0.0456(14) Uani d . 1 . .
F F51 -0.0107(6) 0.0275(5) 0.3278(3) 0.0381(13) Uani d . 1 . .
Sb Sb1 0.13293(7) 0.70526(5) 0.07820(4) 0.0384(2) Uani d . 1 . .
F F1 0.2407(9) 0.5556(5) 0.0969(4) 0.0581(18) Uani d . 1 . .
F F2 -0.0566(8) 0.6539(8) 0.0901(4) 0.068(2) Uani d . 1 . .
F F3 0.0296(10) 0.8560(6) 0.0551(5) 0.078(3) Uani d . 1 . .
F F4 0.3226(8) 0.7596(7) 0.0633(5) 0.071(2) Uani d . 1 . .
F F5 0.1630(7) 0.6941(6) -0.0202(3) 0.0465(14) Uani d . 1 . .
F F6 0.1099(11) 0.7165(9) 0.1756(4) 0.085(3) Uani d . 1 . .
C C52 0.026(3) 0.411(3) 0.6363(14) 0.077(8) Uani d PDU 0.50 . .
H H52A 0.0107 0.3478 0.6766 0.093 Uiso calc PR 0.50 . .
H H52B 0.0313 0.4793 0.6562 0.093 Uiso calc PR 0.50 . .
Cl Cl1 -0.1188(19) 0.4375(15) 0.5867(9) 0.169(6) Uani d PDU 0.50 . .
Cl Cl2 0.190(2) 0.374(3) 0.5796(15) 0.273(13) Uani d PDU 0.50 . .

loop_
_atom_site_aniso_label
_atom_site_aniso_U_11
_atom_site_aniso_U_22
_atom_site_aniso_U_33
_atom_site_aniso_U_12
_atom_site_aniso_U_13
_atom_site_aniso_U_23
Pd1 0.0282(3) 0.0193(3) 0.0379(4) -0.0050(3) -0.0009(3) -0.0052(3)
P1 0.0243(10) 0.0179(10) 0.0382(12) -0.0025(9) -0.0017(9) -0.0058(9)
C1 0.048(6) 0.025(5) 0.043(5) -0.006(4) -0.002(4) -0.014(4)
C3 0.031(5) 0.023(5) 0.050(6) 0.001(4) -0.001(4) -0.014(4)
C4 0.050(6) 0.025(5) 0.054(6) -0.013(5) 0.008(5) -0.006(4)
N5 0.029(4) 0.023(4) 0.046(4) -0.008(4) -0.003(3) -0.002(3)
O6 0.023(3) 0.023(3) 0.038(3) -0.002(2) -0.001(2) -0.008(2)
C7 0.030(4) 0.033(5) 0.027(4) -0.007(4) -0.004(3) -0.007(4)
C8 0.029(4) 0.028(5) 0.030(4) -0.004(4) 0.000(3) -0.008(4)
N9 0.032(4) 0.029(4) 0.027(4) -0.001(3) 0.000(3) -0.009(3)
C10 0.028(4) 0.038(5) 0.043(5) -0.006(4) -0.001(4) -0.020(4)
C11 0.031(5) 0.034(5) 0.037(5) -0.002(4) -0.007(4) -0.005(4)
C12 0.022(4) 0.025(5) 0.044(5) -0.008(4) 0.000(4) -0.004(4)
C13 0.033(5) 0.035(5) 0.039(5) -0.001(4) 0.002(4) -0.004(4)
C14 0.043(5) 0.028(5) 0.042(5) -0.002(4) 0.003(4) -0.015(4)
C15 0.041(5) 0.027(5) 0.040(5) -0.009(4) 0.000(4) -0.005(4)
C16 0.034(5) 0.016(4) 0.048(5) -0.006(4) -0.004(4) -0.009(4)
C17 0.033(5) 0.024(4) 0.038(5) -0.004(4) 0.002(4) -0.010(4)
C18 0.041(5) 0.029(5) 0.042(5) -0.005(4) -0.005(4) -0.007(4)
C19 0.034(5) 0.036(6) 0.052(6) -0.003(4) 0.002(4) -0.019(5)
C20 0.027(5) 0.021(5) 0.056(6) 0.009(4) -0.006(4) -0.013(4)
C21 0.030(5) 0.023(5) 0.049(6) 0.001(4) -0.002(4) -0.013(4)
C22 0.036(5) 0.033(5) 0.044(6) 0.002(4) -0.005(4) -0.007(4)
C23 0.038(5) 0.059(6) 0.047(5) 0.002(5) 0.001(4) -0.019(5)
C24 0.030(5) 0.026(5) 0.050(6) 0.007(4) -0.002(4) -0.010(4)
F25 0.051(3) 0.035(3) 0.049(3) 0.001(3) -0.003(3) 0.003(3)
F26 0.034(3) 0.047(4) 0.048(3) -0.005(3) -0.009(2) -0.010(3)
F27 0.054(4) 0.067(5) 0.039(3) 0.008(3) -0.010(3) -0.014(3)
F28 0.078(9) 0.093(9) 0.070(8) -0.011(8) 0.012(7) -0.037(8)
F29 0.048(7) 0.059(7) 0.083(8) -0.010(6) 0.021(6) -0.008(6)
F30 0.048(7) 0.074(8) 0.067(7) 0.014(6) 0.008(6) -0.001(6)
F28A 0.062(7) 0.075(8) 0.055(7) 0.009(7) 0.017(6) 0.004(7)
F29A 0.088(10) 0.125(11) 0.106(10) -0.030(9) -0.002(8) -0.041(9)
F30A 0.075(8) 0.074(9) 0.097(9) 0.018(7) 0.031(7) -0.021(7)
F31 0.044(3) 0.033(3) 0.053(4) 0.012(3) -0.004(3) -0.004(3)
F32 0.039(3) 0.038(3) 0.045(3) -0.003(3) -0.009(2) -0.010(3)
F33 0.038(3) 0.028(3) 0.044(3) -0.001(2) -0.004(2) 0.000(2)
C34 0.029(4) 0.023(4) 0.029(4) -0.006(4) 0.003(3) -0.005(3)
C35 0.034(5) 0.030(5) 0.033(5) -0.006(4) -0.005(4) 0.003(4)
C36 0.033(5) 0.034(6) 0.042(5) 0.009(4) 0.006(4) 0.002(4)
C37 0.050(6) 0.021(5) 0.046(6) 0.004(5) 0.012(5) -0.004(4)
C38 0.050(6) 0.026(5) 0.043(6) -0.011(5) 0.004(4) -0.005(4)
C39 0.046(6) 0.023(5) 0.034(5) -0.007(4) 0.004(4) -0.003(4)
C40 0.027(5) 0.038(6) 0.045(5) 0.004(4) -0.005(4) 0.000(4)
C41 0.063(8) 0.025(6) 0.074(9) 0.006(6) 0.020(6) -0.003(5)
C42 0.044(5) 0.025(5) 0.041(5) -0.003(4) -0.001(4) -0.008(4)
F43 0.041(3) 0.036(3) 0.054(3) -0.011(3) -0.009(3) -0.004(3)
F44 0.032(3) 0.058(4) 0.054(4) -0.011(3) -0.002(3) -0.006(3)
F45 0.046(3) 0.048(4) 0.050(4) -0.006(3) -0.014(3) 0.003(3)
F46 0.061(5) 0.036(4) 0.237(14) -0.002(4) 0.065(7) -0.033(6)
F47 0.093(6) 0.024(3) 0.096(6) 0.009(4) 0.023(5) 0.003(3)
F48 0.167(11) 0.063(6) 0.106(7) 0.033(7) -0.023(7) -0.052(6)
F49 0.046(3) 0.039(3) 0.054(4) -0.011(3) 0.009(3) 0.002(3)
F50 0.045(3) 0.043(3) 0.054(4) -0.018(3) 0.002(3) -0.019(3)
F51 0.025(3) 0.028(3) 0.061(4) -0.005(2) 0.002(2) -0.013(3)
Sb1 0.0345(4) 0.0292(4) 0.0533(4) 0.0007(3) -0.0098(3) -0.0143(3)
F1 0.076(5) 0.024(3) 0.068(4) 0.013(3) -0.024(4) -0.003(3)
F2 0.040(3) 0.106(7) 0.063(4) -0.035(4) -0.001(3) -0.008(4)
F3 0.079(5) 0.037(4) 0.123(7) 0.027(4) -0.048(5) -0.033(4)
F4 0.048(4) 0.055(4) 0.120(7) -0.021(4) -0.034(4) -0.002(4)
F5 0.044(3) 0.049(4) 0.044(3) -0.006(3) -0.004(3) -0.004(3)
F6 0.088(6) 0.124(8) 0.046(4) 0.011(5) -0.014(4) -0.045(5)
C52 0.082(12) 0.069(11) 0.090(12) -0.023(9) -0.008(9) -0.030(9)
Cl1 0.186(10) 0.154(9) 0.173(9) -0.001(8) -0.025(8) -0.071(8)
Cl2 0.272(15) 0.281(16) 0.277(15) -0.060(10) -0.038(10) -0.059(10)

loop_
_atom_type_symbol
_atom_type_description
_atom_type_scat_dispersion_real
_atom_type_scat_dispersion_imag
_atom_type_scat_source
C C 0.0181 0.0091 'International Tables Vol C Tables 4.2.6.8 and 6.1.1.4'
H H 0.0000 0.0000 'International Tables Vol C Tables 4.2.6.8 and 6.1.1.4'
N N 0.0311 0.0180 'International Tables Vol C Tables 4.2.6.8 and 6.1.1.4'
O O 0.0492 0.0322 'International Tables Vol C Tables 4.2.6.8 and 6.1.1.4'
F F 0.0727 0.0534 'International Tables Vol C Tables 4.2.6.8 and 6.1.1.4'
P P 0.2955 0.4335 'International Tables Vol C Tables 4.2.6.8 and 6.1.1.4'
Pd Pd 0.1215 3.9337 'International Tables Vol C Tables 4.2.6.8 and 6.1.1.4'
Sb Sb -0.0562 5.8946 'International Tables Vol C Tables 4.2.6.8 and 6.1.1.4'
Cl Cl 0.3639 0.7018 'International Tables Vol C Tables 4.2.6.8 and 6.1.1.4'

loop_
_geom_angle_atom_site_label_1
_geom_angle_atom_site_label_2
_geom_angle_atom_site_label_3
_geom_angle_site_symmetry_1
_geom_angle_site_symmetry_3
_geom_angle
_geom_angle_publ_flag
C1 Pd1 N5 . . 88.1(4) ?
C1 Pd1 N9 . . 176.6(4) ?
N5 Pd1 N9 . . 93.3(3) ?
C1 Pd1 P1 . . 91.8(3) ?
N5 Pd1 P1 . . 174.1(2) ?
N9 Pd1 P1 . . 87.0(2) ?
O6 P1 C16 . . 99.1(4) ?
O6 P1 C34 . . 97.4(4) ?
C16 P1 C34 . . 111.1(4) ?
O6 P1 Pd1 . . 106.3(3) ?
C16 P1 Pd1 . . 123.4(3) ?
C34 P1 Pd1 . . 114.5(3) ?
Pd1 C1 H1A . . 109.5 ?
Pd1 C1 H1B . . 109.5 ?
H1A C1 H1B . . 109.5 ?
Pd1 C1 H1C . . 109.5 ?
H1A C1 H1C . . 109.5 ?
H1B C1 H1C . . 109.5 ?
N5 C3 C4 . . 178.6(11) ?
C3 C4 H4A . . 109.5 ?
C3 C4 H4B . . 109.5 ?
H4A C4 H4B . . 109.5 ?
C3 C4 H4C . . 109.5 ?
H4A C4 H4C . . 109.5 ?
H4B C4 H4C . . 109.5 ?
C3 N5 Pd1 . . 172.5(8) ?
C7 O6 P1 . . 124.2(5) ?
O6 C7 C10 . . 102.8(7) ?
O6 C7 C11 . . 110.2(7) ?
C10 C7 C11 . . 109.1(8) ?
O6 C7 C8 . . 111.6(7) ?
C10 C7 C8 . . 113.7(8) ?
C11 C7 C8 . . 109.2(8) ?
N9 C8 C15 . . 121.5(9) ?
N9 C8 C7 . . 116.1(8) ?
C15 C8 C7 . . 122.1(9) ?
C12 N9 C8 . . 118.8(8) ?
C12 N9 Pd1 . . 117.0(6) ?
C8 N9 Pd1 . . 121.8(6) ?
C7 C10 H10A . . 109.5 ?
C7 C10 H10B . . 109.5 ?
H10A C10 H10B . . 109.5 ?
C7 C10 H10C . . 109.5 ?
H10A C10 H10C . . 109.5 ?
H10B C10 H10C . . 109.5 ?
C7 C11 H11A . . 109.5 ?
C7 C11 H11B . . 109.5 ?
H11A C11 H11B . . 109.5 ?
C7 C11 H11C . . 109.5 ?
H11A C11 H11C . . 109.5 ?
H11B C11 H11C . . 109.5 ?
N9 C12 C13 . . 123.4(9) ?
N9 C12 H12 . . 118.3 ?
C13 C12 H12 . . 118.3 ?
C14 C13 C12 . . 117.7(9) ?
C14 C13 H13 . . 121.2 ?
C12 C13 H13 . . 121.2 ?
C13 C14 C15 . . 119.4(9) ?
C13 C14 H14 . . 120.3 ?
C15 C14 H14 . . 120.3 ?
C8 C15 C14 . . 119.1(10) ?
C8 C15 H15 . . 120.5 ?
C14 C15 H15 . . 120.5 ?
C17 C16 C21 . . 115.5(9) ?
C17 C16 P1 . . 124.5(7) ?
C21 C16 P1 . . 119.9(7) ?
C18 C17 C16 . . 122.2(9) ?
C18 C17 C22 . . 114.2(9) ?
C16 C17 C22 . . 123.5(8) ?
C17 C18 C19 . . 120.3(10) ?
C17 C18 H18 . . 119.9 ?
C19 C18 H18 . . 119.9 ?
C20 C19 C18 . . 118.1(9) ?
C20 C19 C23 . . 121.7(10) ?
C18 C19 C23 . . 120.1(10) ?
C21 C20 C19 . . 122.8(9) ?
C21 C20 H20 . . 118.6 ?
C19 C20 H20 . . 118.6 ?
C20 C21 C16 . . 120.7(10) ?
C20 C21 C24 . . 114.2(9) ?
C16 C21 C24 . . 125.1(9) ?
F26 C22 F27 . . 106.9(8) ?
F26 C22 F25 . . 107.4(8) ?
F27 C22 F25 . . 107.1(8) ?
F26 C22 C17 . . 112.2(8) ?
F27 C22 C17 . . 111.1(8) ?
F25 C22 C17 . . 111.9(9) ?
F29A C23 F30A . . 106(2) ?
F29A C23 F28 . . 131.4(17) ?
F30A C23 F28 . . 67.9(16) ?
F29A C23 F30 . . 60.5(16) ?
F30A C23 F30 . . 49.3(13) ?
F28 C23 F30 . . 111.3(16) ?
F29A C23 F28A . . 108.2(19) ?
F30A C23 F28A . . 102.4(16) ?
F28 C23 F28A . . 37.6(12) ?
F30 C23 F28A . . 131.5(13) ?
F29A C23 F29 . . 42.4(15) ?
F30A C23 F29 . . 138.1(15) ?
F28 C23 F29 . . 109.0(16) ?
F30 C23 F29 . . 101.6(15) ?
F28A C23 F29 . . 73.5(15) ?
F29A C23 C19 . . 114.1(14) ?
F30A C23 C19 . . 110.6(13) ?
F28 C23 C19 . . 112.6(13) ?
F30 C23 C19 . . 112.9(12) ?
F28A C23 C19 . . 114.2(12) ?
F29 C23 C19 . . 108.7(11) ?
F32 C24 F33 . . 109.1(8) ?
F32 C24 F31 . . 106.8(8) ?
F33 C24 F31 . . 104.3(8) ?
F32 C24 C21 . . 113.5(9) ?
F33 C24 C21 . . 112.8(8) ?
F31 C24 C21 . . 109.8(8) ?
F28A F28 C23 . . 73(2) ?
F28A F28 F30A . . 124(3) ?
C23 F28 F30A . . 55.9(14) ?
F29A F29 C23 . . 60.4(19) ?
F29A F29 F28A . . 104(2) ?
C23 F29 F28A . . 51.4(10) ?
F30A F30 F29A . . 117(2) ?
F30A F30 C23 . . 64.4(15) ?
F29A F30 C23 . . 56.8(14) ?
F28 F28A C23 . . 70(2) ?
F28 F28A F29 . . 122(3) ?
C23 F28A F29 . . 55.1(12) ?
F29 F29A C23 . . 77(2) ?
F29 F29A F30 . . 137(3) ?
C23 F29A F30 . . 62.7(16) ?
F30 F30A C23 . . 66.3(17) ?
F30 F30A F28 . . 116(2) ?
C23 F30A F28 . . 56.2(12) ?
C35 C34 C39 . . 115.7(9) ?
C35 C34 P1 . . 121.8(7) ?
C39 C34 P1 . . 119.1(7) ?
C36 C35 C34 . . 121.6(10) ?
C36 C35 C40 . . 110.1(9) ?
C34 C35 C40 . . 128.3(9) ?
C35 C36 C37 . . 121.1(10) ?
C35 C36 H36 . . 119.4 ?
C37 C36 H36 . . 119.4 ?
C38 C37 C36 . . 119.2(9) ?
C38 C37 C41 . . 119.0(11) ?
C36 C37 C41 . . 121.8(11) ?
C37 C38 C39 . . 120.4(10) ?
C37 C38 H38 . . 119.8 ?
C39 C38 H38 . . 119.8 ?
C38 C39 C34 . . 121.1(10) ?
C38 C39 C42 . . 111.1(9) ?
C34 C39 C42 . . 127.6(8) ?
F43 C40 F44 . . 105.3(9) ?
F43 C40 F45 . . 104.7(8) ?
F44 C40 F45 . . 106.7(7) ?
F43 C40 C35 . . 119.5(8) ?
F44 C40 C35 . . 111.8(9) ?
F45 C40 C35 . . 108.0(8) ?
F46 C41 F47 . . 109.7(12) ?
F46 C41 F48 . . 106.4(12) ?
F47 C41 F48 . . 104.6(13) ?
F46 C41 C37 . . 112.0(12) ?
F47 C41 C37 . . 111.6(10) ?
F48 C41 C37 . . 112.2(12) ?
F50 C42 F51 . . 106.5(8) ?
F50 C42 F49 . . 105.6(8) ?
F51 C42 F49 . . 105.2(8) ?
F50 C42 C39 . . 113.9(8) ?
F51 C42 C39 . . 115.3(8) ?
F49 C42 C39 . . 109.4(8) ?
F6 Sb1 F2 . . 91.6(4) ?
F6 Sb1 F1 . . 90.2(4) ?
F2 Sb1 F1 . . 91.3(4) ?
F6 Sb1 F3 . . 92.2(4) ?
F2 Sb1 F3 . . 89.8(4) ?
F1 Sb1 F3 . . 177.4(4) ?
F6 Sb1 F5 . . 178.2(3) ?
F2 Sb1 F5 . . 90.2(3) ?
F1 Sb1 F5 . . 89.2(3) ?
F3 Sb1 F5 . . 88.4(3) ?
F6 Sb1 F4 . . 89.9(4) ?
F2 Sb1 F4 . . 178.2(4) ?
F1 Sb1 F4 . . 89.8(3) ?
F3 Sb1 F4 . . 89.0(4) ?
F5 Sb1 F4 . . 88.3(3) ?
Cl1 C52 Cl2 . . 105.5(14) ?
Cl1 C52 H52A . . 110.6 ?
Cl2 C52 H52A . . 110.6 ?
Cl1 C52 H52B . . 110.6 ?
Cl2 C52 H52B . . 110.6 ?
H52A C52 H52B . . 108.8 ?

loop_
_geom_bond_atom_site_label_1
_geom_bond_atom_site_label_2
_geom_bond_site_symmetry_2
_geom_bond_distance
_geom_bond_publ_flag
Pd1 C1 . 2.052(9) ?
Pd1 N5 . 2.078(8) ?
Pd1 N9 . 2.187(7) ?
Pd1 P1 . 2.197(2) ?
P1 O6 . 1.591(6) ?
P1 C16 . 1.891(9) ?
P1 C34 . 1.894(9) ?
C1 H1A . 0.9800 ?
C1 H1B . 0.9800 ?
C1 H1C . 0.9800 ?
C3 N5 . 1.118(13) ?
C3 C4 . 1.448(14) ?
C4 H4A . 0.9800 ?
C4 H4B . 0.9800 ?
C4 H4C . 0.9800 ?
O6 C7 . 1.513(10) ?
C7 C10 . 1.519(12) ?
C7 C11 . 1.523(13) ?
C7 C8 . 1.533(12) ?
C8 N9 . 1.343(12) ?
C8 C15 . 1.381(13) ?
N9 C12 . 1.324(12) ?
C10 H10A . 0.9800 ?
C10 H10B . 0.9800 ?
C10 H10C . 0.9800 ?
C11 H11A . 0.9800 ?
C11 H11B . 0.9800 ?
C11 H11C . 0.9800 ?
C12 C13 . 1.392(14) ?
C12 H12 . 0.9500 ?
C13 C14 . 1.373(15) ?
C13 H13 . 0.9500 ?
C14 C15 . 1.392(14) ?
C14 H14 . 0.9500 ?
C15 H15 . 0.9500 ?
C16 C17 . 1.409(14) ?
C16 C21 . 1.430(14) ?
C17 C18 . 1.384(14) ?
C17 C22 . 1.507(14) ?
C18 C19 . 1.396(15) ?
C18 H18 . 0.9500 ?
C19 C20 . 1.367(16) ?
C19 C23 . 1.519(14) ?
C20 C21 . 1.367(14) ?
C20 H20 . 0.9500 ?
C21 C24 . 1.512(15) ?
C22 F26 . 1.327(12) ?
C22 F27 . 1.332(12) ?
C22 F25 . 1.348(12) ?
C23 F29A . 1.23(3) ?
C23 F30A . 1.28(2) ?
C23 F28 . 1.29(2) ?
C23 F30 . 1.30(2) ?
C23 F28A . 1.31(2) ?
C23 F29 . 1.38(2) ?
C24 F32 . 1.328(12) ?
C24 F33 . 1.343(11) ?
C24 F31 . 1.358(11) ?
F28 F28A . 0.84(2) ?
F28 F30A . 1.43(3) ?
F29 F29A . 0.95(3) ?
F29 F28A . 1.61(3) ?
F30 F30A . 1.08(3) ?
F30 F29A . 1.28(3) ?
C34 C35 . 1.410(13) ?
C34 C39 . 1.418(14) ?
C35 C36 . 1.374(14) ?
C35 C40 . 1.507(15) ?
C36 C37 . 1.375(16) ?
C36 H36 . 0.9500 ?
C37 C38 . 1.375(16) ?
C37 C41 . 1.520(14) ?
C38 C39 . 1.394(14) ?
C38 H38 . 0.9500 ?
C39 C42 . 1.498(14) ?
C40 F43 . 1.340(12) ?
C40 F44 . 1.342(12) ?
C40 F45 . 1.351(12) ?
C41 F46 . 1.292(16) ?
C41 F47 . 1.318(14) ?
C41 F48 . 1.322(19) ?
C42 F50 . 1.332(12) ?
C42 F51 . 1.338(11) ?
C42 F49 . 1.359(12) ?
Sb1 F6 . 1.865(7) ?
Sb1 F2 . 1.872(7) ?
Sb1 F1 . 1.873(6) ?
Sb1 F3 . 1.880(7) ?
Sb1 F5 . 1.880(6) ?
Sb1 F4 . 1.887(7) ?
C52 Cl1 . 1.666(18) ?
C52 Cl2 . 1.692(18) ?
C52 H52A . 0.9900 ?
C52 H52B . 0.9900 ?

loop_
_geom_hbond_atom_site_label_D
_geom_hbond_atom_site_label_H
_geom_hbond_atom_site_label_A
_geom_hbond_site_symmetry_A
_geom_hbond_distance_DH
_geom_hbond_distance_HA
_geom_hbond_distance_DA
_geom_hbond_angle_DHA
C4 H4B F1 2_665 0.98 2.40 3.365(13) 166
C12 H12 F5 2_665 0.95 2.60 3.276(11) 129
C4 H4A F4 . 0.98 2.53 3.464(13) 158
C4 H4C F2 1_655 0.98 2.30 3.225(13) 155
C11 H11C F5 2_565 0.98 2.49 3.352(11) 146

loop_
_geom_torsion_atom_site_label_1
_geom_torsion_atom_site_label_2
_geom_torsion_atom_site_label_3
_geom_torsion_atom_site_label_4
_geom_torsion_site_symmetry_1
_geom_torsion_site_symmetry_2
_geom_torsion_site_symmetry_3
_geom_torsion_site_symmetry_4
_geom_torsion
_geom_torsion_publ_flag
C1 Pd1 P1 O6 . . . . 130.4(4) ?
N5 Pd1 P1 O6 . . . . 41(2) ?
N9 Pd1 P1 O6 . . . . -52.8(3) ?
C1 Pd1 P1 C16 . . . . 17.5(5) ?
N5 Pd1 P1 C16 . . . . -72(2) ?
N9 Pd1 P1 C16 . . . . -165.7(4) ?
C1 Pd1 P1 C34 . . . . -123.3(4) ?
N5 Pd1 P1 C34 . . . . 147(2) ?
N9 Pd1 P1 C34 . . . . 53.5(4) ?
C4 C3 N5 Pd1 . . . . -1E1(5) ?
C1 Pd1 N5 C3 . . . . -68(6) ?
N9 Pd1 N5 C3 . . . . 115(6) ?
P1 Pd1 N5 C3 . . . . 22(8) ?
C16 P1 O6 C7 . . . . 161.2(6) ?
C34 P1 O6 C7 . . . . -85.9(7) ?
Pd1 P1 O6 C7 . . . . 32.4(7) ?
P1 O6 C7 C10 . . . . 155.1(6) ?
P1 O6 C7 C11 . . . . -88.7(8) ?
P1 O6 C7 C8 . . . . 32.9(10) ?
O6 C7 C8 N9 . . . . -70.3(10) ?
C10 C7 C8 N9 . . . . 174.0(8) ?
C11 C7 C8 N9 . . . . 51.8(10) ?
O6 C7 C8 C15 . . . . 116.6(9) ?
C10 C7 C8 C15 . . . . 0.9(13) ?
C11 C7 C8 C15 . . . . -121.2(10) ?
C15 C8 N9 C12 . . . . 3.8(13) ?
C7 C8 N9 C12 . . . . -169.4(8) ?
C15 C8 N9 Pd1 . . . . -158.1(7) ?
C7 C8 N9 Pd1 . . . . 28.7(10) ?
C1 Pd1 N9 C12 . . . . -64(6) ?
N5 Pd1 N9 C12 . . . . 52.0(7) ?
P1 Pd1 N9 C12 . . . . -133.9(7) ?
C1 Pd1 N9 C8 . . . . 98(6) ?
N5 Pd1 N9 C8 . . . . -145.8(7) ?
P1 Pd1 N9 C8 . . . . 28.3(7) ?
C8 N9 C12 C13 . . . . -3.9(14) ?
Pd1 N9 C12 C13 . . . . 158.9(8) ?
N9 C12 C13 C14 . . . . 0.4(15) ?
C12 C13 C14 C15 . . . . 3.0(15) ?
N9 C8 C15 C14 . . . . -0.4(14) ?
C7 C8 C15 C14 . . . . 172.3(9) ?
C13 C14 C15 C8 . . . . -3.1(15) ?
O6 P1 C16 C17 . . . . 135.4(8) ?
C34 P1 C16 C17 . . . . 33.8(9) ?
Pd1 P1 C16 C17 . . . . -108.1(8) ?
O6 P1 C16 C21 . . . . -40.0(8) ?
C34 P1 C16 C21 . . . . -141.6(7) ?
Pd1 P1 C16 C21 . . . . 76.5(8) ?
C21 C16 C17 C18 . . . . 5.7(14) ?
P1 C16 C17 C18 . . . . -169.9(8) ?
C21 C16 C17 C22 . . . . -177.1(9) ?
P1 C16 C17 C22 . . . . 7.3(14) ?
C16 C17 C18 C19 . . . . -1.2(16) ?
C22 C17 C18 C19 . . . . -178.5(9) ?
C17 C18 C19 C20 . . . . -3.7(15) ?
C17 C18 C19 C23 . . . . 177.1(10) ?
C18 C19 C20 C21 . . . . 3.7(16) ?
C23 C19 C20 C21 . . . . -177.1(10) ?
C19 C20 C21 C16 . . . . 1.2(16) ?
C19 C20 C21 C24 . . . . -177.7(10) ?
C17 C16 C21 C20 . . . . -5.7(14) ?
P1 C16 C21 C20 . . . . 170.1(8) ?
C17 C16 C21 C24 . . . . 173.0(9) ?
P1 C16 C21 C24 . . . . -11.2(13) ?
C18 C17 C22 F26 . . . . -148.1(9) ?
C16 C17 C22 F26 . . . . 34.6(13) ?
C18 C17 C22 F27 . . . . -28.5(13) ?
C16 C17 C22 F27 . . . . 154.2(9) ?
C18 C17 C22 F25 . . . . 91.1(10) ?
C16 C17 C22 F25 . . . . -86.2(11) ?
C20 C19 C23 F29A . . . . 57(2) ?
C18 C19 C23 F29A . . . . -124(2) ?
C20 C19 C23 F30A . . . . -63.4(19) ?
C18 C19 C23 F30A . . . . 115.8(17) ?
C20 C19 C23 F28 . . . . -137.2(16) ?
C18 C19 C23 F28 . . . . 42(2) ?
C20 C19 C23 F30 . . . . -10(2) ?
C18 C19 C23 F30 . . . . 169.1(15) ?
C20 C19 C23 F28A . . . . -178.3(15) ?
C18 C19 C23 F28A . . . . 1(2) ?
C20 C19 C23 F29 . . . . 101.9(15) ?
C18 C19 C23 F29 . . . . -78.9(15) ?
C20 C21 C24 F32 . . . . -90.2(10) ?
C16 C21 C24 F32 . . . . 91.0(11) ?
C20 C21 C24 F33 . . . . 145.1(9) ?
C16 C21 C24 F33 . . . . -33.7(13) ?
C20 C21 C24 F31 . . . . 29.2(12) ?
C16 C21 C24 F31 . . . . -149.6(9) ?
F29A C23 F28 F28A . . . . 62(3) ?
F30A C23 F28 F28A . . . . 155(3) ?
F30 C23 F28 F28A . . . . 131(2) ?
F29 C23 F28 F28A . . . . 20(2) ?
C19 C23 F28 F28A . . . . -101(2) ?
F29A C23 F28 F30A . . . . -93(3) ?
F30 C23 F28 F30A . . . . -24.0(16) ?
F28A C23 F28 F30A . . . . -155(3) ?
F29 C23 F28 F30A . . . . -135.3(16) ?
C19 C23 F28 F30A . . . . 104.0(16) ?
F30A C23 F29 F29A . . . . 54(3) ?
F28 C23 F29 F29A . . . . 131(2) ?
F30 C23 F29 F29A . . . . 14(2) ?
F28A C23 F29 F29A . . . . 144(2) ?
C19 C23 F29 F29A . . . . -106(2) ?
F29A C23 F29 F28A . . . . -144(2) ?
F30A C23 F29 F28A . . . . -90(3) ?
F28 C23 F29 F28A . . . . -12.6(14) ?
F30 C23 F29 F28A . . . . -130.1(14) ?
C19 C23 F29 F28A . . . . 110.5(13) ?
F29A C23 F30 F30A . . . . 156(2) ?
F28 C23 F30 F30A . . . . 29.8(19) ?
F28A C23 F30 F30A . . . . 67(3) ?
F29 C23 F30 F30A . . . . 145.7(17) ?
C19 C23 F30 F30A . . . . -98.0(17) ?
F30A C23 F30 F29A . . . . -156(2) ?
F28 C23 F30 F29A . . . . -126(2) ?
F28A C23 F30 F29A . . . . -89(3) ?
F29 C23 F30 F29A . . . . -10.6(16) ?
C19 C23 F30 F29A . . . . 105.7(17) ?
F30A F28 F28A C23 . . . . 25(2) ?
C23 F28 F28A F29 . . . . -19(2) ?
F30A F28 F28A F29 . . . . 6(4) ?
F29A C23 F28A F28 . . . . -136(3) ?
F30A C23 F28A F28 . . . . -23(2) ?
F30 C23 F28A F28 . . . . -69(3) ?
F29 C23 F28A F28 . . . . -160(2) ?
C19 C23 F28A F28 . . . . 96(2) ?
F29A C23 F28A F29 . . . . 24.7(16) ?
F30A C23 F28A F29 . . . . 136.9(16) ?
F28 C23 F28A F29 . . . . 160(2) ?
F30 C23 F28A F29 . . . . 91(2) ?
C19 C23 F28A F29 . . . . -103.5(13) ?
F29A F29 F28A F28 . . . . -10(3) ?
C23 F29 F28A F28 . . . . 22(2) ?
F29A F29 F28A C23 . . . . -31.9(19) ?
F28A F29 F29A C23 . . . . 28.3(15) ?
C23 F29 F29A F30 . . . . -20(3) ?
F28A F29 F29A F30 . . . . 8(4) ?
F30A C23 F29A F29 . . . . -146.0(19) ?
F28 C23 F29A F29 . . . . -71(3) ?
F30 C23 F29A F29 . . . . -165(2) ?
F28A C23 F29A F29 . . . . -37(2) ?
C19 C23 F29A F29 . . . . 92(2) ?
F30A C23 F29A F30 . . . . 18.6(17) ?
F28 C23 F29A F30 . . . . 93(3) ?
F28A C23 F29A F30 . . . . 128.0(16) ?
F29 C23 F29A F30 . . . . 165(2) ?
C19 C23 F29A F30 . . . . -103.7(15) ?
F30A F30 F29A F29 . . . . -2(5) ?
C23 F30 F29A F29 . . . . 23(3) ?
F30A F30 F29A C23 . . . . -24(2) ?
F29A F30 F30A C23 . . . . 22.2(19) ?
F29A F30 F30A F28 . . . . -5(3) ?
C23 F30 F30A F28 . . . . -27.4(15) ?
F29A C23 F30A F30 . . . . -21(2) ?
F28 C23 F30A F30 . . . . -150.0(19) ?
F28A C23 F30A F30 . . . . -134.9(17) ?
F29 C23 F30A F30 . . . . -56(3) ?
C19 C23 F30A F30 . . . . 103.0(16) ?
F29A C23 F30A F28 . . . . 128.6(19) ?
F30 C23 F30A F28 . . . . 150.0(19) ?
F28A C23 F30A F28 . . . . 15.1(16) ?
F29 C23 F30A F28 . . . . 94(3) ?
C19 C23 F30A F28 . . . . -106.9(15) ?
F28A F28 F30A F30 . . . . 2(4) ?
C23 F28 F30A F30 . . . . 30.5(17) ?
F28A F28 F30A C23 . . . . -29(3) ?
O6 P1 C34 C35 . . . . 127.6(8) ?
C16 P1 C34 C35 . . . . -129.6(8) ?
Pd1 P1 C34 C35 . . . . 15.9(8) ?
O6 P1 C34 C39 . . . . -30.7(7) ?
C16 P1 C34 C39 . . . . 72.0(8) ?
Pd1 P1 C34 C39 . . . . -142.4(6) ?
C39 C34 C35 C36 . . . . 9.2(13) ?
P1 C34 C35 C36 . . . . -149.8(8) ?
C39 C34 C35 C40 . . . . -167.8(9) ?
P1 C34 C35 C40 . . . . 33.1(13) ?
C34 C35 C36 C37 . . . . -1.8(15) ?
C40 C35 C36 C37 . . . . 175.7(9) ?
C35 C36 C37 C38 . . . . -5.7(16) ?
C35 C36 C37 C41 . . . . 175.7(10) ?
C36 C37 C38 C39 . . . . 5.2(16) ?
C41 C37 C38 C39 . . . . -176.2(10) ?
C37 C38 C39 C34 . . . . 2.7(15) ?
C37 C38 C39 C42 . . . . -172.7(9) ?
C35 C34 C39 C38 . . . . -9.6(13) ?
P1 C34 C39 C38 . . . . 150.0(8) ?
C35 C34 C39 C42 . . . . 164.9(9) ?
P1 C34 C39 C42 . . . . -35.4(13) ?
C36 C35 C40 F43 . . . . 177.0(9) ?
C34 C35 C40 F43 . . . . -5.7(15) ?
C36 C35 C40 F44 . . . . 53.4(11) ?
C34 C35 C40 F44 . . . . -129.3(10) ?
C36 C35 C40 F45 . . . . -63.7(10) ?
C34 C35 C40 F45 . . . . 113.6(10) ?
C38 C37 C41 F46 . . . . 167.1(13) ?
C36 C37 C41 F46 . . . . -14.3(18) ?
C38 C37 C41 F47 . . . . -69.5(17) ?
C36 C37 C41 F47 . . . . 109.1(14) ?
C38 C37 C41 F48 . . . . 47.5(15) ?
C36 C37 C41 F48 . . . . -133.9(13) ?
C38 C39 C42 F50 . . . . -62.7(11) ?
C34 C39 C42 F50 . . . . 122.4(10) ?
C38 C39 C42 F51 . . . . 173.7(9) ?
C34 C39 C42 F51 . . . . -1.3(15) ?
C38 C39 C42 F49 . . . . 55.3(11) ?
C34 C39 C42 F49 . . . . -119.7(10) ?
